data_9016128
loop_
_publ_author_name
'Nasr Eddine, M.'
'Bertaut, E. F.'
'Roubin, M.'
'Paris, J.'

_publ_section_title
;
 Etude cristallographique de Cr1-x Vx N a basse temperature
;
_journal_issue 10
_journal_name_full 'Acta Crystallographica, Section B'
_journal_page_first 3010
_journal_page_last 3013
_journal_paper_doi 10.1107/S0567740877010164
_journal_volume 33
_journal_year 1977
_chemical_formula_sum 'Cr0.938 N V0.063'
_space_group_IT_number 59
_symmetry_space_group_name_Hall '-P 2c 2bc'
_symmetry_space_group_name_H-M 'P n m m :2'
_cell_angle_alpha 90
_cell_angle_beta 90
_cell_angle_gamma 90
_cell_length_a 2.8831
_cell_length_b 2.9638
_cell_length_c 4.1342
_cell_formula_units_Z 2
_cell_volume 35.326
_database_code_amcsd 0015964
_exptl_crystal_density_diffrn 6.199
_cod_duplicate_entry 1008016
_cod_original_sg_symbol_H-M 'P n m m'
_cod_original_formula_sum '(Cr.938 V.063) N'
_cod_database_code 9016128
_amcsd_formula_title 'Cr0.9375 N V0.0625'

loop_
_space_group_symop_operation_xyz
x,y,z
x,y,1/2-z
-x,-y,1/2+z
x,1/2-y,z
-x,1/2+y,-z
-x,1/2+y,1/2+z
x,1/2-y,1/2-z
-x,-y,-z

loop_
_atom_site_label
_atom_site_fract_x
_atom_site_fract_y
_atom_site_fract_z
_atom_site_occupancy
Cr1 0.24000 0.25000 0.25000 0.93750
V1 0.24000 0.25000 0.25000 0.06250
N1 0.26000 0.25000 0.75000 1.00000

loop_
_cod_related_entry_id
_cod_related_entry_database
_cod_related_entry_code
1 AMCSD 0015964
